data_4346747
loop_
_publ_author_name
'Dey, Soumyajit'
'Sil, Debangsu'
'Pandit, Younis Ahmad'
'Rath, Sankar Prasad'

_publ_section_title
;
 Effect of Two Interacting Rings in Metalloporphyrin Dimers upon Stepwise
 Oxidations.
;
_journal_issue 7
_journal_name_full 'Inorganic chemistry'
_journal_page_first 3229
_journal_page_last 3238
_journal_paper_doi 10.1021/acs.inorgchem.5b02065
_journal_volume 55
_journal_year 2016
_chemical_formula_sum 'C74 H88 N8 Zn2'
_chemical_formula_weight 1220.26
_space_group_crystal_system triclinic
_space_group_IT_number 2
_space_group_name_Hall '-P 1'
_space_group_name_H-M_alt 'P -1'
_atom_sites_solution_hydrogens geom
_audit_creation_method SHELXL-2014
_cell_angle_alpha 81.987(5)
_cell_angle_beta 82.363(5)
_cell_angle_gamma 81.137(5)
_cell_formula_units_Z 2
_cell_length_a 11.000(5)
_cell_length_b 12.095(5)
_cell_length_c 23.230(5)
_cell_measurement_reflns_used 999
_cell_measurement_temperature 100(2)
_cell_measurement_theta_max 27.25
_cell_measurement_theta_min 2.5
_cell_volume 3004(2)
_computing_cell_refinement 'Bruker SAINT'
_computing_data_collection 'Bruker APEX'
_computing_data_reduction 'Bruker SAINT'
_computing_molecular_graphics 'SHELXL 5.1, XP (Sheldrick, 1994)'
_computing_publication_material SHELXS-97
_computing_structure_refinement 'SHELXL-2014 (Sheldrick, 2014)'
_computing_structure_solution 'SHELXS-97 (Sheldrick, 2008)'
_diffrn_ambient_temperature 100(2)
_diffrn_measured_fraction_theta_full 0.975
_diffrn_measured_fraction_theta_max 0.969
_diffrn_radiation_type MoK\a
_diffrn_radiation_wavelength 0.71069
_diffrn_reflns_av_R_equivalents 0.0465
_diffrn_reflns_av_unetI/netI 0.0964
_diffrn_reflns_Laue_measured_fraction_full 0.975
_diffrn_reflns_Laue_measured_fraction_max 0.969
_diffrn_reflns_limit_h_max 13
_diffrn_reflns_limit_h_min -13
_diffrn_reflns_limit_k_max 9
_diffrn_reflns_limit_k_min -14
_diffrn_reflns_limit_l_max 27
_diffrn_reflns_limit_l_min -28
_diffrn_reflns_number 16093
_diffrn_reflns_point_group_measured_fraction_full 0.975
_diffrn_reflns_point_group_measured_fraction_max 0.969
_diffrn_reflns_theta_full 25.000
_diffrn_reflns_theta_max 25.500
_diffrn_reflns_theta_min 1.717
_exptl_absorpt_coefficient_mu 0.851
_exptl_absorpt_correction_T_max 0.870
_exptl_absorpt_correction_T_min 0.815
_exptl_absorpt_correction_type multi-scan
_exptl_absorpt_process_details 'SADABS 2.05 (Sheldrick, 2002)'
_exptl_crystal_colour 'dark red'
_exptl_crystal_density_diffrn 1.349
_exptl_crystal_description block
_exptl_crystal_F_000 1296
_exptl_crystal_size_max 0.260
_exptl_crystal_size_mid 0.200
_exptl_crystal_size_min 0.160
_refine_diff_density_max 0.819
_refine_diff_density_min -0.504
_refine_diff_density_rms 0.104
_refine_ls_extinction_method none
_refine_ls_goodness_of_fit_ref 1.031
_refine_ls_hydrogen_treatment constr
_refine_ls_matrix_type full
_refine_ls_number_parameters 773
_refine_ls_number_reflns 10852
_refine_ls_number_restraints 0
_refine_ls_restrained_S_all 1.031
_refine_ls_R_factor_all 0.1005
_refine_ls_R_factor_gt 0.0628
_refine_ls_shift/su_max 0.001
_refine_ls_shift/su_mean 0.000
_refine_ls_structure_factor_coef Fsqd
_refine_ls_weighting_details 'w=1/[\s^2^(Fo^2^)+(0.0545P)^2^+3.5382P] where P=(Fo^2^+2Fc^2^)/3'
_refine_ls_weighting_scheme calc
_refine_ls_wR_factor_gt 0.1310
_refine_ls_wR_factor_ref 0.1552
_reflns_Friedel_coverage 0.000
_reflns_number_gt 7349
_reflns_number_total 10852
_reflns_threshold_expression 'I > 2\s(I)'
_cod_data_source_file ic5b02065_si_003.cif
_cod_data_source_block 18octam
_cod_database_code 4346747
_shelx_space_group_comment
;
The symmetry employed for this shelxl refinement is uniquely defined
by the following loop, which should always be used as a source of
symmetry information in preference to the above space-group names.
They are only intended as comments.
;
_shelx_estimated_absorpt_t_min 0.809
_shelx_estimated_absorpt_t_max 0.876
_shelxl_version_number 2014-3

loop_
_space_group_symop_operation_xyz
'x, y, z'
'-x, -y, -z'

loop_
_atom_site_label
_atom_site_type_symbol
_atom_site_fract_x
_atom_site_fract_y
_atom_site_fract_z
_atom_site_U_iso_or_equiv
_atom_site_adp_type
_atom_site_occupancy
_atom_site_site_symmetry_order
_atom_site_calc_flag
_atom_site_refinement_flags_posn
_atom_site_refinement_flags_adp
Zn1 Zn 0.18338(5) 0.12521(4) 0.78796(2) 0.01772(15) Uani 1 1 d . .
Zn2 Zn 0.34447(5) 0.35553(4) 0.71601(2) 0.01714(15) Uani 1 1 d . .
N1 N 0.1705(3) 0.1481(3) 0.70056(16) 0.0183(9) Uani 1 1 d . .
N2 N 0.0434(3) 0.2554(3) 0.79989(16) 0.0182(9) Uani 1 1 d . .
N3 N 0.1919(3) 0.0991(3) 0.87528(16) 0.0180(9) Uani 1 1 d . .
N4 N 0.3150(3) -0.0113(3) 0.77580(16) 0.0177(9) Uani 1 1 d . .
N51 N 0.4767(3) 0.2203(3) 0.72860(16) 0.0167(8) Uani 1 1 d . .
N52 N 0.3256(3) 0.3718(3) 0.80354(16) 0.0181(9) Uani 1 1 d . .
N53 N 0.2176(3) 0.4945(3) 0.70329(16) 0.0165(8) Uani 1 1 d . .
N54 N 0.3707(3) 0.3431(3) 0.62860(16) 0.0159(8) Uani 1 1 d . .
C1 C 0.2406(4) 0.0892(4) 0.6576(2) 0.0167(10) Uani 1 1 d . .
C2 C 0.1991(4) 0.1341(4) 0.60094(19) 0.0167(10) Uani 1 1 d . .
C3 C 0.1093(4) 0.2235(4) 0.61031(19) 0.0170(10) Uani 1 1 d . .
C4 C 0.0913(4) 0.2315(4) 0.6720(2) 0.0196(10) Uani 1 1 d . .
C5 C 0.0058(4) 0.3114(4) 0.6989(2) 0.0186(10) Uani 1 1 d . .
H5A H -0.0411 0.3651 0.6737 0.022 Uiso 1 1 calc R U
C6 C -0.0187(4) 0.3218(4) 0.7577(2) 0.0194(10) Uani 1 1 d . .
C7 C -0.1178(4) 0.4003(4) 0.7833(2) 0.0207(11) Uani 1 1 d . .
C8 C -0.1143(4) 0.3806(4) 0.8421(2) 0.0191(10) Uani 1 1 d . .
C9 C -0.0114(4) 0.2919(4) 0.85205(19) 0.0174(10) Uani 1 1 d . .
C10 C 0.0277(4) 0.2477(4) 0.9064(2) 0.0189(10) Uani 1 1 d . .
H10A H -0.0154 0.2807 0.9394 0.023 Uiso 1 1 calc R U
C11 C 0.1228(4) 0.1606(4) 0.9172(2) 0.0188(10) Uani 1 1 d . .
C12 C 0.1645(4) 0.1191(4) 0.9744(2) 0.0182(10) Uani 1 1 d . .
C13 C 0.2577(4) 0.0326(4) 0.9656(2) 0.0201(10) Uani 1 1 d . .
C14 C 0.2731(4) 0.0197(4) 0.9045(2) 0.0181(10) Uani 1 1 d . .
C15 C 0.3563(4) -0.0617(4) 0.8775(2) 0.0205(11) Uani 1 1 d . .
H15A H 0.4072 -0.1120 0.9025 0.025 Uiso 1 1 calc R U
C16 C 0.3745(4) -0.0789(4) 0.8193(2) 0.0195(10) Uani 1 1 d . .
C17 C 0.4613(4) -0.1678(4) 0.7946(2) 0.0186(10) Uani 1 1 d . .
C18 C 0.4553(4) -0.1525(4) 0.7366(2) 0.0187(10) Uani 1 1 d . .
C19 C 0.3663(4) -0.0523(4) 0.7243(2) 0.0180(10) Uani 1 1 d . .
C20 C 0.3383(4) 0.0019(4) 0.6689(2) 0.0195(10) Uani 1 1 d . .
C21 C 0.2347(4) 0.0876(4) 0.5434(2) 0.0194(10) Uani 1 1 d . .
H21A H 0.3132 0.0354 0.5451 0.023 Uiso 1 1 calc R U
H21B H 0.2489 0.1502 0.5121 0.023 Uiso 1 1 calc R U
C22 C 0.1350(4) 0.0252(4) 0.5284(2) 0.0268(12) Uani 1 1 d . .
H22A H 0.1640 -0.0084 0.4921 0.040 Uiso 1 1 calc R U
H22B H 0.0593 0.0782 0.5231 0.040 Uiso 1 1 calc R U
H22C H 0.1176 -0.0344 0.5602 0.040 Uiso 1 1 calc R U
C23 C 0.0405(4) 0.3028(4) 0.5656(2) 0.0200(10) Uani 1 1 d . .
H23A H 0.0876 0.2966 0.5266 0.024 Uiso 1 1 calc R U
H23B H 0.0387 0.3809 0.5743 0.024 Uiso 1 1 calc R U
C24 C -0.0927(4) 0.2829(4) 0.5628(2) 0.0257(11) Uani 1 1 d . .
H24A H -0.1299 0.3389 0.5331 0.039 Uiso 1 1 calc R U
H24B H -0.1410 0.2901 0.6010 0.039 Uiso 1 1 calc R U
H24C H -0.0922 0.2071 0.5523 0.039 Uiso 1 1 calc R U
C25 C -0.2107(4) 0.4789(4) 0.7499(2) 0.0214(11) Uani 1 1 d . .
H25A H -0.1678 0.5114 0.7126 0.026 Uiso 1 1 calc R U
H25B H -0.2460 0.5417 0.7728 0.026 Uiso 1 1 calc R U
C26 C -0.3164(5) 0.4210(4) 0.7364(2) 0.0319(13) Uani 1 1 d . .
H26A H -0.3737 0.4760 0.7145 0.048 Uiso 1 1 calc R U
H26B H -0.3608 0.3904 0.7731 0.048 Uiso 1 1 calc R U
H26C H -0.2823 0.3596 0.7130 0.048 Uiso 1 1 calc R U
C27 C -0.2029(5) 0.4369(4) 0.8876(2) 0.0246(11) Uani 1 1 d . .
H27A H -0.1939 0.3917 0.9261 0.030 Uiso 1 1 calc R U
H27B H -0.2884 0.4365 0.8787 0.030 Uiso 1 1 calc R U
C28 C -0.1854(5) 0.5583(4) 0.8921(2) 0.0276(12) Uani 1 1 d . .
H28A H -0.2495 0.5899 0.9211 0.041 Uiso 1 1 calc R U
H28B H -0.1919 0.6035 0.8539 0.041 Uiso 1 1 calc R U
H28C H -0.1035 0.5591 0.9042 0.041 Uiso 1 1 calc R U
C29 C 0.1121(4) 0.1639(4) 1.0308(2) 0.0211(11) Uani 1 1 d . .
H29A H 0.0903 0.2467 1.0231 0.025 Uiso 1 1 calc R U
H29B H 0.1766 0.1483 1.0579 0.025 Uiso 1 1 calc R U
C30 C -0.0024(4) 0.1129(4) 1.0603(2) 0.0260(12) Uani 1 1 d . .
H30A H -0.0301 0.1432 1.0976 0.039 Uiso 1 1 calc R U
H30B H 0.0181 0.0308 1.0676 0.039 Uiso 1 1 calc R U
H30C H -0.0686 0.1320 1.0348 0.039 Uiso 1 1 calc R U
C31 C 0.3297(4) -0.0400(4) 1.0107(2) 0.0219(11) Uani 1 1 d . .
H31A H 0.3326 0.0039 1.0432 0.026 Uiso 1 1 calc R U
H31B H 0.4158 -0.0604 0.9929 0.026 Uiso 1 1 calc R U
C32 C 0.2752(4) -0.1479(4) 1.0352(2) 0.0270(12) Uani 1 1 d . .
H32A H 0.3213 -0.1879 1.0670 0.040 Uiso 1 1 calc R U
H32B H 0.2813 -0.1962 1.0041 0.040 Uiso 1 1 calc R U
H32C H 0.1881 -0.1288 1.0503 0.040 Uiso 1 1 calc R U
C33 C 0.5388(4) -0.2599(4) 0.8290(2) 0.0236(11) Uani 1 1 d . .
H33A H 0.5525 -0.2331 0.8657 0.028 Uiso 1 1 calc R U
H33B H 0.6206 -0.2767 0.8062 0.028 Uiso 1 1 calc R U
C34 C 0.4802(5) -0.3674(4) 0.8440(3) 0.0390(15) Uani 1 1 d . .
H34A H 0.5288 -0.4208 0.8708 0.059 Uiso 1 1 calc R U
H34B H 0.4783 -0.4009 0.8081 0.059 Uiso 1 1 calc R U
H34C H 0.3955 -0.3500 0.8628 0.059 Uiso 1 1 calc R U
C35 C 0.5157(4) -0.2370(4) 0.6953(2) 0.0212(11) Uani 1 1 d . .
H35A H 0.5562 -0.1967 0.6596 0.025 Uiso 1 1 calc R U
H35B H 0.5805 -0.2901 0.7144 0.025 Uiso 1 1 calc R U
C36 C 0.4219(5) -0.3025(4) 0.6784(2) 0.0268(12) Uani 1 1 d . .
H36A H 0.4644 -0.3588 0.6533 0.040 Uiso 1 1 calc R U
H36B H 0.3609 -0.2507 0.6571 0.040 Uiso 1 1 calc R U
H36C H 0.3799 -0.3406 0.7138 0.040 Uiso 1 1 calc R U
C37 C 0.4396(4) -0.0187(4) 0.61934(19) 0.0166(10) Uani 1 1 d . .
H37A H 0.4450 -0.0836 0.5999 0.020 Uiso 1 1 calc R U
C51 C 0.5325(4) 0.1500(4) 0.68836(19) 0.0166(10) Uani 1 1 d . .
C52 C 0.6229(4) 0.0637(4) 0.7157(2) 0.0197(10) Uani 1 1 d . .
C53 C 0.6183(4) 0.0828(4) 0.7723(2) 0.0198(10) Uani 1 1 d . .
C54 C 0.5247(4) 0.1788(4) 0.7804(2) 0.0192(10) Uani 1 1 d . .
C55 C 0.4833(4) 0.2185(4) 0.83402(19) 0.0165(10) Uani 1 1 d . .
H55A H 0.5240 0.1812 0.8664 0.020 Uiso 1 1 calc R U
C56 C 0.3901(4) 0.3057(4) 0.8456(2) 0.0185(10) Uani 1 1 d . .
C57 C 0.3426(4) 0.3391(4) 0.90275(19) 0.0187(10) Uani 1 1 d . .
C58 C 0.2478(4) 0.4248(4) 0.8947(2) 0.0198(10) Uani 1 1 d . .
C59 C 0.2386(4) 0.4460(4) 0.8325(2) 0.0186(10) Uani 1 1 d . .
C60 C 0.1584(4) 0.5306(4) 0.8049(2) 0.0186(10) Uani 1 1 d . .
H60A H 0.1023 0.5760 0.8297 0.022 Uiso 1 1 calc R U
C61 C 0.1510(4) 0.5560(4) 0.7458(2) 0.0190(10) Uani 1 1 d . .
C62 C 0.0734(4) 0.6524(4) 0.7184(2) 0.0173(10) Uani 1 1 d . .
C63 C 0.0944(4) 0.6466(4) 0.6598(2) 0.0202(10) Uani 1 1 d . .
C64 C 0.1828(4) 0.5475(4) 0.6506(2) 0.0187(10) Uani 1 1 d . .
C65 C 0.2269(4) 0.5085(4) 0.5969(2) 0.0188(10) Uani 1 1 d . .
H65A H 0.1950 0.5519 0.5635 0.023 Uiso 1 1 calc R U
C66 C 0.3114(4) 0.4143(4) 0.58634(19) 0.0154(10) Uani 1 1 d . .
C67 C 0.3462(4) 0.3729(4) 0.53053(19) 0.0164(10) Uani 1 1 d . .
C68 C 0.4261(4) 0.2756(4) 0.53850(19) 0.0168(10) Uani 1 1 d . .
C69 C 0.4387(4) 0.2560(4) 0.6017(2) 0.0163(10) Uani 1 1 d . .
C70 C 0.5052(4) 0.1598(4) 0.6309(2) 0.0181(10) Uani 1 1 d . .
C71 C 0.7163(4) -0.0225(4) 0.6863(2) 0.0221(11) Uani 1 1 d . .
H71A H 0.6730 -0.0640 0.6633 0.026 Uiso 1 1 calc R U
H71B H 0.7544 -0.0776 0.7167 0.026 Uiso 1 1 calc R U
C72 C 0.8176(5) 0.0306(4) 0.6462(2) 0.0300(12) Uani 1 1 d . .
H72A H 0.8761 -0.0285 0.6286 0.045 Uiso 1 1 calc R U
H72B H 0.8614 0.0712 0.6688 0.045 Uiso 1 1 calc R U
H72C H 0.7807 0.0833 0.6152 0.045 Uiso 1 1 calc R U
C73 C 0.6990(4) 0.0236(4) 0.8169(2) 0.0234(11) Uani 1 1 d . .
H73A H 0.7242 -0.0557 0.8094 0.028 Uiso 1 1 calc R U
H73B H 0.6516 0.0234 0.8563 0.028 Uiso 1 1 calc R U
C74 C 0.8141(5) 0.0795(4) 0.8160(2) 0.0320(13) Uani 1 1 d . .
H74A H 0.8626 0.0409 0.8472 0.048 Uiso 1 1 calc R U
H74B H 0.7896 0.1588 0.8220 0.048 Uiso 1 1 calc R U
H74C H 0.8644 0.0749 0.7780 0.048 Uiso 1 1 calc R U
C75 C 0.3913(4) 0.2899(4) 0.95935(19) 0.0192(10) Uani 1 1 d . .
H75A H 0.4423 0.2164 0.9541 0.023 Uiso 1 1 calc R U
H75B H 0.3206 0.2761 0.9893 0.023 Uiso 1 1 calc R U
C76 C 0.4695(5) 0.3662(4) 0.9816(2) 0.0258(11) Uani 1 1 d . .
H76A H 0.4994 0.3295 1.0184 0.039 Uiso 1 1 calc R U
H76B H 0.4187 0.4383 0.9881 0.039 Uiso 1 1 calc R U
H76C H 0.5403 0.3795 0.9524 0.039 Uiso 1 1 calc R U
C77 C 0.1631(4) 0.4836(4) 0.9405(2) 0.0253(12) Uani 1 1 d . .
H77A H 0.1718 0.4380 0.9790 0.030 Uiso 1 1 calc R U
H77B H 0.0767 0.4860 0.9323 0.030 Uiso 1 1 calc R U
C78 C 0.1850(5) 0.6034(4) 0.9452(2) 0.0298(12) Uani 1 1 d . .
H78A H 0.1245 0.6351 0.9756 0.045 Uiso 1 1 calc R U
H78B H 0.1757 0.6500 0.9076 0.045 Uiso 1 1 calc R U
H78C H 0.2689 0.6021 0.9554 0.045 Uiso 1 1 calc R U
C79 C -0.0031(4) 0.7435(4) 0.7500(2) 0.0231(11) Uani 1 1 d . .
H79A H -0.0406 0.7097 0.7882 0.028 Uiso 1 1 calc R U
H79B H -0.0711 0.7798 0.7269 0.028 Uiso 1 1 calc R U
C80 C 0.0732(5) 0.8326(4) 0.7599(2) 0.0367(14) Uani 1 1 d . .
H80A H 0.0201 0.8898 0.7813 0.055 Uiso 1 1 calc R U
H80B H 0.1080 0.8682 0.7221 0.055 Uiso 1 1 calc R U
H80C H 0.1406 0.7970 0.7828 0.055 Uiso 1 1 calc R U
C81 C 0.0350(4) 0.7276(4) 0.6134(2) 0.0222(11) Uani 1 1 d . .
H81A H 0.0892 0.7245 0.5759 0.027 Uiso 1 1 calc R U
H81B H 0.0276 0.8051 0.6240 0.027 Uiso 1 1 calc R U
C82 C -0.0926(5) 0.7034(5) 0.6049(2) 0.0343(13) Uani 1 1 d . .
H82A H -0.1294 0.7620 0.5763 0.051 Uiso 1 1 calc R U
H82B H -0.1457 0.7026 0.6424 0.051 Uiso 1 1 calc R U
H82C H -0.0851 0.6298 0.5907 0.051 Uiso 1 1 calc R U
C83 C 0.3017(4) 0.4283(4) 0.47297(19) 0.0169(10) Uani 1 1 d . .
H83A H 0.2178 0.4703 0.4810 0.020 Uiso 1 1 calc R U
H83B H 0.2952 0.3689 0.4487 0.020 Uiso 1 1 calc R U
C84 C 0.3865(4) 0.5092(4) 0.4383(2) 0.0258(11) Uani 1 1 d . .
H84A H 0.3555 0.5384 0.4007 0.039 Uiso 1 1 calc R U
H84B H 0.4706 0.4691 0.4315 0.039 Uiso 1 1 calc R U
H84C H 0.3878 0.5720 0.4606 0.039 Uiso 1 1 calc R U
C85 C 0.4963(4) 0.2109(4) 0.49129(19) 0.0188(10) Uani 1 1 d . .
H85A H 0.4584 0.2359 0.4545 0.023 Uiso 1 1 calc R U
H85B H 0.4896 0.1298 0.5022 0.023 Uiso 1 1 calc R U
C86 C 0.6334(4) 0.2266(4) 0.4808(2) 0.0235(11) Uani 1 1 d . .
H86A H 0.6760 0.1802 0.4508 0.035 Uiso 1 1 calc R U
H86B H 0.6710 0.2036 0.5173 0.035 Uiso 1 1 calc R U
H86C H 0.6407 0.3061 0.4675 0.035 Uiso 1 1 calc R U
C87 C 0.5211(4) 0.0528(4) 0.6028(2) 0.0192(10) Uani 1 1 d . .
H87A H 0.5885 0.0368 0.5737 0.023 Uiso 1 1 calc R U

loop_
_atom_site_aniso_label
_atom_site_aniso_U_11
_atom_site_aniso_U_22
_atom_site_aniso_U_33
_atom_site_aniso_U_23
_atom_site_aniso_U_13
_atom_site_aniso_U_12
Zn1 0.0193(3) 0.0198(3) 0.0138(3) -0.0014(2) -0.0019(2) -0.0022(2)
Zn2 0.0186(3) 0.0188(3) 0.0142(3) -0.0022(2) -0.0030(2) -0.0023(2)
N1 0.016(2) 0.019(2) 0.020(2) -0.0019(17) 0.0004(17) -0.0063(16)
N2 0.0157(19) 0.025(2) 0.013(2) -0.0010(17) -0.0035(16) -0.0004(17)
N3 0.019(2) 0.021(2) 0.015(2) -0.0015(16) -0.0008(16) -0.0077(17)
N4 0.017(2) 0.018(2) 0.017(2) 0.0024(16) -0.0010(16) -0.0065(16)
N51 0.017(2) 0.019(2) 0.015(2) -0.0074(16) -0.0028(16) -0.0026(16)
N52 0.021(2) 0.020(2) 0.015(2) -0.0024(16) -0.0033(17) -0.0036(17)
N53 0.018(2) 0.0139(19) 0.018(2) 0.0002(16) -0.0054(16) -0.0013(16)
N54 0.017(2) 0.0149(19) 0.015(2) 0.0004(16) -0.0032(16) -0.0026(16)
C1 0.018(2) 0.017(2) 0.018(3) -0.0063(19) -0.0004(19) -0.0085(19)
C2 0.020(2) 0.020(2) 0.012(2) -0.0026(19) -0.0014(19) -0.010(2)
C3 0.017(2) 0.021(2) 0.014(2) 0.0001(19) -0.0040(19) -0.0059(19)
C4 0.018(2) 0.022(3) 0.018(3) 0.001(2) -0.002(2) -0.004(2)
C5 0.019(2) 0.019(2) 0.018(3) -0.001(2) -0.004(2) -0.003(2)
C6 0.013(2) 0.021(3) 0.022(3) -0.003(2) 0.000(2) 0.0016(19)
C7 0.024(3) 0.018(2) 0.019(3) 0.003(2) -0.005(2) -0.003(2)
C8 0.022(2) 0.021(2) 0.014(2) -0.0020(19) -0.002(2) -0.003(2)
C9 0.017(2) 0.020(2) 0.014(2) 0.0004(19) 0.0040(19) -0.0055(19)
C10 0.022(2) 0.021(2) 0.014(2) -0.0069(19) -0.001(2) -0.003(2)
C11 0.021(2) 0.022(2) 0.016(2) -0.003(2) 0.000(2) -0.012(2)
C12 0.022(2) 0.018(2) 0.014(2) -0.0014(19) 0.003(2) -0.007(2)
C13 0.022(3) 0.018(2) 0.022(3) -0.002(2) -0.002(2) -0.010(2)
C14 0.017(2) 0.020(2) 0.018(3) 0.002(2) -0.0017(19) -0.005(2)
C15 0.023(3) 0.016(2) 0.022(3) 0.001(2) -0.006(2) -0.003(2)
C16 0.022(2) 0.016(2) 0.019(3) -0.0013(19) -0.001(2) 0.000(2)
C17 0.019(2) 0.021(2) 0.015(2) -0.0026(19) -0.002(2) 0.000(2)
C18 0.018(2) 0.018(2) 0.020(3) -0.005(2) 0.000(2) -0.0042(19)
C19 0.018(2) 0.018(2) 0.019(3) -0.001(2) -0.002(2) -0.006(2)
C20 0.023(3) 0.015(2) 0.021(3) -0.002(2) -0.002(2) -0.006(2)
C21 0.020(2) 0.025(3) 0.015(2) -0.005(2) -0.006(2) -0.003(2)
C22 0.023(3) 0.031(3) 0.028(3) -0.013(2) -0.004(2) -0.002(2)
C23 0.022(2) 0.025(3) 0.012(2) -0.0017(19) -0.0012(19) 0.001(2)
C24 0.025(3) 0.027(3) 0.025(3) -0.001(2) -0.006(2) 0.001(2)
C25 0.019(2) 0.022(3) 0.023(3) -0.003(2) -0.006(2) 0.000(2)
C26 0.028(3) 0.034(3) 0.031(3) -0.002(2) -0.007(2) 0.004(2)
C27 0.027(3) 0.026(3) 0.017(3) 0.002(2) -0.001(2) 0.000(2)
C28 0.025(3) 0.034(3) 0.023(3) -0.008(2) -0.005(2) 0.008(2)
C29 0.021(2) 0.025(3) 0.017(3) 0.000(2) -0.004(2) -0.003(2)
C30 0.028(3) 0.030(3) 0.019(3) -0.005(2) 0.000(2) -0.002(2)
C31 0.025(3) 0.028(3) 0.015(2) -0.007(2) -0.004(2) -0.002(2)
C32 0.026(3) 0.031(3) 0.021(3) -0.001(2) -0.003(2) 0.004(2)
C33 0.026(3) 0.026(3) 0.018(3) -0.007(2) -0.002(2) 0.005(2)
C34 0.040(3) 0.033(3) 0.038(3) 0.014(3) -0.002(3) -0.004(3)
C35 0.025(3) 0.018(2) 0.019(3) -0.003(2) -0.003(2) 0.003(2)
C36 0.033(3) 0.028(3) 0.021(3) -0.006(2) 0.000(2) -0.008(2)
C37 0.020(2) 0.016(2) 0.014(2) -0.0037(19) -0.0047(19) 0.0000(19)
C51 0.020(2) 0.015(2) 0.015(2) -0.0010(19) -0.0046(19) -0.0022(19)
C52 0.017(2) 0.019(2) 0.024(3) 0.000(2) -0.004(2) -0.004(2)
C53 0.022(2) 0.021(2) 0.016(3) -0.005(2) 0.000(2) -0.002(2)
C54 0.016(2) 0.019(2) 0.023(3) 0.000(2) -0.002(2) -0.008(2)
C55 0.020(2) 0.018(2) 0.012(2) -0.0011(19) -0.0038(19) -0.006(2)
C56 0.022(2) 0.020(2) 0.013(2) -0.0008(19) -0.002(2) -0.002(2)
C57 0.024(3) 0.022(3) 0.013(2) -0.0045(19) -0.002(2) -0.009(2)
C58 0.023(3) 0.025(3) 0.015(2) -0.004(2) -0.003(2) -0.010(2)
C59 0.019(2) 0.022(3) 0.015(2) -0.002(2) 0.002(2) -0.007(2)
C60 0.023(2) 0.015(2) 0.016(3) -0.0057(19) -0.001(2) 0.004(2)
C61 0.013(2) 0.022(3) 0.022(3) -0.003(2) -0.004(2) -0.0024(19)
C62 0.017(2) 0.015(2) 0.020(3) -0.0003(19) 0.000(2) -0.0019(19)
C63 0.017(2) 0.022(2) 0.021(3) -0.003(2) 0.000(2) -0.001(2)
C64 0.014(2) 0.022(2) 0.019(3) 0.000(2) -0.0003(19) -0.006(2)
C65 0.016(2) 0.025(3) 0.015(3) 0.000(2) -0.0024(19) -0.006(2)
C66 0.014(2) 0.017(2) 0.014(2) -0.0004(19) -0.0026(19) -0.0004(19)
C67 0.017(2) 0.022(2) 0.013(2) -0.0022(19) -0.0046(19) -0.012(2)
C68 0.018(2) 0.019(2) 0.015(2) -0.0026(19) -0.0005(19) -0.0066(19)
C69 0.016(2) 0.016(2) 0.019(3) -0.0053(19) -0.0012(19) -0.0032(19)
C70 0.017(2) 0.019(2) 0.020(3) -0.006(2) 0.000(2) -0.0037(19)
C71 0.024(3) 0.021(3) 0.020(3) -0.002(2) -0.002(2) 0.002(2)
C72 0.025(3) 0.034(3) 0.030(3) -0.007(2) -0.001(2) -0.002(2)
C73 0.033(3) 0.022(3) 0.014(2) -0.005(2) -0.008(2) 0.006(2)
C74 0.031(3) 0.037(3) 0.029(3) -0.004(2) -0.018(2) 0.002(2)
C75 0.020(2) 0.027(3) 0.010(2) -0.0029(19) -0.0032(19) -0.002(2)
C76 0.029(3) 0.030(3) 0.021(3) -0.004(2) -0.008(2) -0.006(2)
C77 0.024(3) 0.033(3) 0.015(3) -0.002(2) -0.002(2) 0.005(2)
C78 0.040(3) 0.031(3) 0.017(3) -0.008(2) -0.001(2) 0.004(2)
C79 0.023(3) 0.024(3) 0.021(3) -0.004(2) -0.004(2) 0.005(2)
C80 0.043(3) 0.031(3) 0.037(3) -0.015(3) 0.002(3) -0.001(3)
C81 0.030(3) 0.020(2) 0.013(2) 0.0007(19) 0.000(2) 0.002(2)
C82 0.032(3) 0.040(3) 0.030(3) 0.004(3) -0.014(2) -0.001(3)
C83 0.018(2) 0.019(2) 0.014(2) -0.0005(19) -0.0041(19) -0.0001(19)
C84 0.029(3) 0.024(3) 0.023(3) 0.004(2) -0.006(2) -0.004(2)
C85 0.028(3) 0.022(2) 0.009(2) -0.0016(19) -0.007(2) -0.008(2)
C86 0.025(3) 0.024(3) 0.020(3) -0.007(2) 0.001(2) -0.001(2)
C87 0.018(2) 0.024(3) 0.014(2) -0.004(2) -0.0006(19) 0.005(2)

loop_
_atom_type_symbol
_atom_type_description
_atom_type_scat_dispersion_real
_atom_type_scat_dispersion_imag
_atom_type_scat_source
C C 0.0033 0.0016 'International Tables Vol C Tables 4.2.6.8 and 6.1.1.4'
H H 0.0000 0.0000 'International Tables Vol C Tables 4.2.6.8 and 6.1.1.4'
N N 0.0061 0.0033 'International Tables Vol C Tables 4.2.6.8 and 6.1.1.4'
Zn Zn 0.2839 1.4301 'International Tables Vol C Tables 4.2.6.8 and 6.1.1.4'

loop_
_geom_angle_atom_site_label_1
_geom_angle_atom_site_label_2
_geom_angle_atom_site_label_3
_geom_angle
N3 Zn1 N1 178.14(15)
N3 Zn1 N4 91.07(15)
N1 Zn1 N4 88.89(15)
N3 Zn1 N2 89.47(15)
N1 Zn1 N2 90.46(14)
N4 Zn1 N2 176.36(15)
N53 Zn2 N51 177.75(15)
N53 Zn2 N54 90.74(14)
N51 Zn2 N54 89.44(14)
N53 Zn2 N52 89.68(14)
N51 Zn2 N52 90.05(14)
N54 Zn2 N52 177.23(15)
C4 N1 C1 106.3(4)
C4 N1 Zn1 125.4(3)
C1 N1 Zn1 128.2(3)
C6 N2 C9 105.3(4)
C6 N2 Zn1 127.0(3)
C9 N2 Zn1 127.6(3)
C14 N3 C11 106.2(4)
C14 N3 Zn1 126.5(3)
C11 N3 Zn1 127.3(3)
C19 N4 C16 105.8(4)
C19 N4 Zn1 128.7(3)
C16 N4 Zn1 125.4(3)
C51 N51 C54 106.4(4)
C51 N51 Zn2 127.3(3)
C54 N51 Zn2 126.3(3)
C56 N52 C59 106.4(4)
C56 N52 Zn2 127.0(3)
C59 N52 Zn2 126.5(3)
C64 N53 C61 106.4(3)
C64 N53 Zn2 126.8(3)
C61 N53 Zn2 126.8(3)
C69 N54 C66 106.9(4)
C69 N54 Zn2 126.7(3)
C66 N54 Zn2 126.0(3)
N1 C1 C20 123.7(4)
N1 C1 C2 109.4(4)
C20 C1 C2 127.0(4)
C3 C2 C1 106.7(4)
C3 C2 C21 124.6(4)
C1 C2 C21 128.5(4)
C2 C3 C4 107.5(4)
C2 C3 C23 128.1(4)
C4 C3 C23 124.4(4)
N1 C4 C5 125.2(4)
N1 C4 C3 110.1(4)
C5 C4 C3 124.7(4)
C6 C5 C4 127.7(4)
C6 C5 H5A 116.1
C4 C5 H5A 116.1
N2 C6 C5 124.1(4)
N2 C6 C7 111.2(4)
C5 C6 C7 124.7(4)
C8 C7 C6 106.4(4)
C8 C7 C25 128.4(4)
C6 C7 C25 125.0(4)
C7 C8 C9 106.5(4)
C7 C8 C27 126.3(4)
C9 C8 C27 127.2(4)
N2 C9 C10 123.7(4)
N2 C9 C8 110.6(4)
C10 C9 C8 125.7(4)
C11 C10 C9 126.8(4)
C11 C10 H10A 116.6
C9 C10 H10A 116.6
N3 C11 C10 124.9(4)
N3 C11 C12 109.6(4)
C10 C11 C12 125.5(4)
C13 C12 C11 106.4(4)
C13 C12 C29 128.0(4)
C11 C12 C29 125.6(4)
C12 C13 C14 107.4(4)
C12 C13 C31 127.6(4)
C14 C13 C31 124.9(4)
N3 C14 C15 123.8(4)
N3 C14 C13 110.4(4)
C15 C14 C13 125.9(4)
C16 C15 C14 128.5(4)
C16 C15 H15A 115.8
C14 C15 H15A 115.8
N4 C16 C15 124.5(4)
N4 C16 C17 110.1(4)
C15 C16 C17 125.3(4)
C18 C17 C16 107.1(4)
C18 C17 C33 127.8(4)
C16 C17 C33 125.2(4)
C17 C18 C19 107.1(4)
C17 C18 C35 124.2(4)
C19 C18 C35 127.9(4)
N4 C19 C20 122.9(4)
N4 C19 C18 109.8(4)
C20 C19 C18 127.2(4)
C1 C20 C19 126.5(4)
C1 C20 C37 117.2(4)
C19 C20 C37 114.8(4)
C2 C21 C22 111.9(4)
C2 C21 H21A 109.2
C22 C21 H21A 109.2
C2 C21 H21B 109.2
C22 C21 H21B 109.2
H21A C21 H21B 107.9
C21 C22 H22A 109.5
C21 C22 H22B 109.5
H22A C22 H22B 109.5
C21 C22 H22C 109.5
H22A C22 H22C 109.5
H22B C22 H22C 109.5
C3 C23 C24 115.4(4)
C3 C23 H23A 108.4
C24 C23 H23A 108.4
C3 C23 H23B 108.4
C24 C23 H23B 108.4
H23A C23 H23B 107.5
C23 C24 H24A 109.5
C23 C24 H24B 109.5
H24A C24 H24B 109.5
C23 C24 H24C 109.5
H24A C24 H24C 109.5
H24B C24 H24C 109.5
C7 C25 C26 113.1(4)
C7 C25 H25A 109.0
C26 C25 H25A 109.0
C7 C25 H25B 109.0
C26 C25 H25B 109.0
H25A C25 H25B 107.8
C25 C26 H26A 109.5
C25 C26 H26B 109.5
H26A C26 H26B 109.5
C25 C26 H26C 109.5
H26A C26 H26C 109.5
H26B C26 H26C 109.5
C8 C27 C28 114.8(4)
C8 C27 H27A 108.6
C28 C27 H27A 108.6
C8 C27 H27B 108.6
C28 C27 H27B 108.6
H27A C27 H27B 107.6
C27 C28 H28A 109.5
C27 C28 H28B 109.5
H28A C28 H28B 109.5
C27 C28 H28C 109.5
H28A C28 H28C 109.5
H28B C28 H28C 109.5
C12 C29 C30 113.4(4)
C12 C29 H29A 108.9
C30 C29 H29A 108.9
C12 C29 H29B 108.9
C30 C29 H29B 108.9
H29A C29 H29B 107.7
C29 C30 H30A 109.5
C29 C30 H30B 109.5
H30A C30 H30B 109.5
C29 C30 H30C 109.5
H30A C30 H30C 109.5
H30B C30 H30C 109.5
C13 C31 C32 113.4(4)
C13 C31 H31A 108.9
C32 C31 H31A 108.9
C13 C31 H31B 108.9
C32 C31 H31B 108.9
H31A C31 H31B 107.7
C31 C32 H32A 109.5
C31 C32 H32B 109.5
H32A C32 H32B 109.5
C31 C32 H32C 109.5
H32A C32 H32C 109.5
H32B C32 H32C 109.5
C17 C33 C34 113.0(4)
C17 C33 H33A 109.0
C34 C33 H33A 109.0
C17 C33 H33B 109.0
C34 C33 H33B 109.0
H33A C33 H33B 107.8
C33 C34 H34A 109.5
C33 C34 H34B 109.5
H34A C34 H34B 109.5
C33 C34 H34C 109.5
H34A C34 H34C 109.5
H34B C34 H34C 109.5
C36 C35 C18 111.5(4)
C36 C35 H35A 109.3
C18 C35 H35A 109.3
C36 C35 H35B 109.3
C18 C35 H35B 109.3
H35A C35 H35B 108.0
C35 C36 H36A 109.5
C35 C36 H36B 109.5
H36A C36 H36B 109.5
C35 C36 H36C 109.5
H36A C36 H36C 109.5
H36B C36 H36C 109.5
C87 C37 C20 120.7(4)
C87 C37 H37A 119.6
C20 C37 H37A 119.6
N51 C51 C70 124.6(4)
N51 C51 C52 109.4(4)
C70 C51 C52 126.1(4)
C53 C52 C51 107.1(4)
C53 C52 C71 124.8(4)
C51 C52 C71 127.7(4)
C52 C53 C54 106.5(4)
C52 C53 C73 127.7(4)
C54 C53 C73 125.6(4)
N51 C54 C55 125.0(4)
N51 C54 C53 110.6(4)
C55 C54 C53 124.3(4)
C56 C55 C54 127.6(4)
C56 C55 H55A 116.2
C54 C55 H55A 116.2
N52 C56 C55 123.9(4)
N52 C56 C57 109.8(4)
C55 C56 C57 126.2(4)
C58 C57 C56 107.0(4)
C58 C57 C75 127.0(4)
C56 C57 C75 126.0(4)
C57 C58 C59 106.8(4)
C57 C58 C77 127.9(4)
C59 C58 C77 125.2(4)
N52 C59 C60 124.2(4)
N52 C59 C58 109.9(4)
C60 C59 C58 125.9(4)
C61 C60 C59 127.3(4)
C61 C60 H60A 116.4
C59 C60 H60A 116.4
C60 C61 N53 124.9(4)
C60 C61 C62 125.3(4)
N53 C61 C62 109.8(4)
C63 C62 C61 106.4(4)
C63 C62 C79 128.3(4)
C61 C62 C79 125.0(4)
C62 C63 C64 107.5(4)
C62 C63 C81 126.1(4)
C64 C63 C81 126.4(4)
N53 C64 C65 123.8(4)
N53 C64 C63 109.9(4)
C65 C64 C63 126.3(4)
C66 C65 C64 128.0(4)
C66 C65 H65A 116.0
C64 C65 H65A 116.0
N54 C66 C65 124.6(4)
N54 C66 C67 109.8(4)
C65 C66 C67 125.5(4)
C68 C67 C66 108.0(4)
C68 C67 C83 126.2(4)
C66 C67 C83 125.8(4)
C67 C68 C69 105.7(4)
C67 C68 C85 126.1(4)
C69 C68 C85 127.9(4)
N54 C69 C70 124.7(4)
N54 C69 C68 109.5(4)
C70 C69 C68 125.7(4)
C51 C70 C69 124.9(4)
C51 C70 C87 117.1(4)
C69 C70 C87 116.5(4)
C52 C71 C72 112.5(4)
C52 C71 H71A 109.1
C72 C71 H71A 109.1
C52 C71 H71B 109.1
C72 C71 H71B 109.1
H71A C71 H71B 107.8
C71 C72 H72A 109.5
C71 C72 H72B 109.5
H72A C72 H72B 109.5
C71 C72 H72C 109.5
H72A C72 H72C 109.5
H72B C72 H72C 109.5
C53 C73 C74 111.8(4)
C53 C73 H73A 109.3
C74 C73 H73A 109.3
C53 C73 H73B 109.3
C74 C73 H73B 109.3
H73A C73 H73B 107.9
C73 C74 H74A 109.5
C73 C74 H74B 109.5
H74A C74 H74B 109.5
C73 C74 H74C 109.5
H74A C74 H74C 109.5
H74B C74 H74C 109.5
C57 C75 C76 113.1(4)
C57 C75 H75A 109.0
C76 C75 H75A 109.0
C57 C75 H75B 109.0
C76 C75 H75B 109.0
H75A C75 H75B 107.8
C75 C76 H76A 109.5
C75 C76 H76B 109.5
H76A C76 H76B 109.5
C75 C76 H76C 109.5
H76A C76 H76C 109.5
H76B C76 H76C 109.5
C58 C77 C78 115.5(4)
C58 C77 H77A 108.4
C78 C77 H77A 108.4
C58 C77 H77B 108.4
C78 C77 H77B 108.4
H77A C77 H77B 107.5
C77 C78 H78A 109.5
C77 C78 H78B 109.5
H78A C78 H78B 109.5
C77 C78 H78C 109.5
H78A C78 H78C 109.5
H78B C78 H78C 109.5
C62 C79 C80 112.1(4)
C62 C79 H79A 109.2
C80 C79 H79A 109.2
C62 C79 H79B 109.2
C80 C79 H79B 109.2
H79A C79 H79B 107.9
C79 C80 H80A 109.5
C79 C80 H80B 109.5
H80A C80 H80B 109.5
C79 C80 H80C 109.5
H80A C80 H80C 109.5
H80B C80 H80C 109.5
C63 C81 C82 113.1(4)
C63 C81 H81A 109.0
C82 C81 H81A 109.0
C63 C81 H81B 109.0
C82 C81 H81B 109.0
H81A C81 H81B 107.8
C81 C82 H82A 109.5
C81 C82 H82B 109.5
H82A C82 H82B 109.5
C81 C82 H82C 109.5
H82A C82 H82C 109.5
H82B C82 H82C 109.5
C67 C83 C84 113.5(4)
C67 C83 H83A 108.9
C84 C83 H83A 108.9
C67 C83 H83B 108.9
C84 C83 H83B 108.9
H83A C83 H83B 107.7
C83 C84 H84A 109.5
C83 C84 H84B 109.5
H84A C84 H84B 109.5
C83 C84 H84C 109.5
H84A C84 H84C 109.5
H84B C84 H84C 109.5
C68 C85 C86 112.5(4)
C68 C85 H85A 109.1
C86 C85 H85A 109.1
C68 C85 H85B 109.1
C86 C85 H85B 109.1
H85A C85 H85B 107.8
C85 C86 H86A 109.5
C85 C86 H86B 109.5
H86A C86 H86B 109.5
C85 C86 H86C 109.5
H86A C86 H86C 109.5
H86B C86 H86C 109.5
C37 C87 C70 118.9(4)
C37 C87 H87A 120.6
C70 C87 H87A 120.6

loop_
_geom_bond_atom_site_label_1
_geom_bond_atom_site_label_2
_geom_bond_distance
Zn1 N3 2.021(4)
Zn1 N1 2.031(4)
Zn1 N4 2.046(4)
Zn1 N2 2.046(4)
Zn2 N53 2.027(3)
Zn2 N51 2.030(4)
Zn2 N54 2.036(4)
Zn2 N52 2.050(4)
N1 C4 1.384(6)
N1 C1 1.386(5)
N2 C6 1.364(6)
N2 C9 1.379(6)
N3 C14 1.377(6)
N3 C11 1.383(6)
N4 C19 1.377(6)
N4 C16 1.379(6)
N51 C51 1.372(5)
N51 C54 1.377(6)
N52 C56 1.375(6)
N52 C59 1.380(5)
N53 C64 1.374(6)
N53 C61 1.382(6)
N54 C69 1.370(5)
N54 C66 1.375(5)
C1 C20 1.409(6)
C1 C2 1.457(6)
C2 C3 1.368(6)
C2 C21 1.504(6)
C3 C4 1.434(6)
C3 C23 1.509(6)
C4 C5 1.394(6)
C5 C6 1.377(6)
C5 H5A 0.9500
C6 C7 1.452(6)
C7 C8 1.358(6)
C7 C25 1.503(6)
C8 C9 1.453(6)
C8 C27 1.500(6)
C9 C10 1.397(6)
C10 C11 1.387(6)
C10 H10A 0.9500
C11 C12 1.459(6)
C12 C13 1.364(6)
C12 C29 1.498(6)
C13 C14 1.435(6)
C13 C31 1.498(6)
C14 C15 1.394(6)
C15 C16 1.380(6)
C15 H15A 0.9500
C16 C17 1.452(6)
C17 C18 1.343(6)
C17 C33 1.499(6)
C18 C19 1.457(6)
C18 C35 1.517(6)
C19 C20 1.411(6)
C20 C37 1.510(6)
C21 C22 1.525(6)
C21 H21A 0.9900
C21 H21B 0.9900
C22 H22A 0.9800
C22 H22B 0.9800
C22 H22C 0.9800
C23 C24 1.532(6)
C23 H23A 0.9900
C23 H23B 0.9900
C24 H24A 0.9800
C24 H24B 0.9800
C24 H24C 0.9800
C25 C26 1.532(7)
C25 H25A 0.9900
C25 H25B 0.9900
C26 H26A 0.9800
C26 H26B 0.9800
C26 H26C 0.9800
C27 C28 1.530(7)
C27 H27A 0.9900
C27 H27B 0.9900
C28 H28A 0.9800
C28 H28B 0.9800
C28 H28C 0.9800
C29 C30 1.526(6)
C29 H29A 0.9900
C29 H29B 0.9900
C30 H30A 0.9800
C30 H30B 0.9800
C30 H30C 0.9800
C31 C32 1.526(7)
C31 H31A 0.9900
C31 H31B 0.9900
C32 H32A 0.9800
C32 H32B 0.9800
C32 H32C 0.9800
C33 C34 1.517(7)
C33 H33A 0.9900
C33 H33B 0.9900
C34 H34A 0.9800
C34 H34B 0.9800
C34 H34C 0.9800
C35 C36 1.515(7)
C35 H35A 0.9900
C35 H35B 0.9900
C36 H36A 0.9800
C36 H36B 0.9800
C36 H36C 0.9800
C37 C87 1.324(6)
C37 H37A 0.9500
C51 C70 1.392(6)
C51 C52 1.464(6)
C52 C53 1.361(6)
C52 C71 1.513(6)
C53 C54 1.443(6)
C53 C73 1.489(6)
C54 C55 1.393(6)
C55 C56 1.382(6)
C55 H55A 0.9500
C56 C57 1.449(6)
C57 C58 1.364(6)
C57 C75 1.497(6)
C58 C59 1.445(6)
C58 C77 1.501(6)
C59 C60 1.388(6)
C60 C61 1.377(6)
C60 H60A 0.9500
C61 C62 1.456(6)
C62 C63 1.361(6)
C62 C79 1.495(6)
C63 C64 1.444(6)
C63 C81 1.497(6)
C64 C65 1.394(6)
C65 C66 1.384(6)
C65 H65A 0.9500
C66 C67 1.438(6)
C67 C68 1.362(6)
C67 C83 1.517(6)
C68 C69 1.475(6)
C68 C85 1.496(6)
C69 C70 1.414(6)
C70 C87 1.506(6)
C71 C72 1.516(7)
C71 H71A 0.9900
C71 H71B 0.9900
C72 H72A 0.9800
C72 H72B 0.9800
C72 H72C 0.9800
C73 C74 1.521(7)
C73 H73A 0.9900
C73 H73B 0.9900
C74 H74A 0.9800
C74 H74B 0.9800
C74 H74C 0.9800
C75 C76 1.534(6)
C75 H75A 0.9900
C75 H75B 0.9900
C76 H76A 0.9800
C76 H76B 0.9800
C76 H76C 0.9800
C77 C78 1.525(7)
C77 H77A 0.9900
C77 H77B 0.9900
C78 H78A 0.9800
C78 H78B 0.9800
C78 H78C 0.9800
C79 C80 1.522(7)
C79 H79A 0.9900
C79 H79B 0.9900
C80 H80A 0.9800
C80 H80B 0.9800
C80 H80C 0.9800
C81 C82 1.520(7)
C81 H81A 0.9900
C81 H81B 0.9900
C82 H82A 0.9800
C82 H82B 0.9800
C82 H82C 0.9800
C83 C84 1.529(6)
C83 H83A 0.9900
C83 H83B 0.9900
C84 H84A 0.9800
C84 H84B 0.9800
C84 H84C 0.9800
C85 C86 1.532(6)
C85 H85A 0.9900
C85 H85B 0.9900
C86 H86A 0.9800
C86 H86B 0.9800
C86 H86C 0.9800
C87 H87A 0.9500

loop_
_geom_torsion_atom_site_label_1
_geom_torsion_atom_site_label_2
_geom_torsion_atom_site_label_3
_geom_torsion_atom_site_label_4
_geom_torsion
C4 N1 C1 C20 175.6(4)
Zn1 N1 C1 C20 -1.7(6)
C4 N1 C1 C2 -2.9(5)
Zn1 N1 C1 C2 179.8(3)
N1 C1 C2 C3 3.4(5)
C20 C1 C2 C3 -175.1(4)
N1 C1 C2 C21 -170.7(4)
C20 C1 C2 C21 10.8(8)
C1 C2 C3 C4 -2.3(5)
C21 C2 C3 C4 172.0(4)
C1 C2 C3 C23 176.7(4)
C21 C2 C3 C23 -8.9(7)
C1 N1 C4 C5 -178.9(4)
Zn1 N1 C4 C5 -1.5(7)
C1 N1 C4 C3 1.5(5)
Zn1 N1 C4 C3 178.8(3)
C2 C3 C4 N1 0.6(5)
C23 C3 C4 N1 -178.5(4)
C2 C3 C4 C5 -179.0(4)
C23 C3 C4 C5 1.8(7)
N1 C4 C5 C6 -1.7(8)
C3 C4 C5 C6 177.9(5)
C9 N2 C6 C5 -178.7(4)
Zn1 N2 C6 C5 -0.9(7)
C9 N2 C6 C7 -1.8(5)
Zn1 N2 C6 C7 176.0(3)
C4 C5 C6 N2 3.0(8)
C4 C5 C6 C7 -173.5(5)
N2 C6 C7 C8 0.3(6)
C5 C6 C7 C8 177.2(5)
N2 C6 C7 C25 -174.7(4)
C5 C6 C7 C25 2.1(8)
C6 C7 C8 C9 1.2(5)
C25 C7 C8 C9 176.1(5)
C6 C7 C8 C27 -176.7(4)
C25 C7 C8 C27 -1.8(8)
C6 N2 C9 C10 -178.0(5)
Zn1 N2 C9 C10 4.2(7)
C6 N2 C9 C8 2.6(5)
Zn1 N2 C9 C8 -175.2(3)
C7 C8 C9 N2 -2.5(5)
C27 C8 C9 N2 175.4(4)
C7 C8 C9 C10 178.1(5)
C27 C8 C9 C10 -4.0(8)
N2 C9 C10 C11 -1.7(8)
C8 C9 C10 C11 177.7(4)
C14 N3 C11 C10 -178.3(4)
Zn1 N3 C11 C10 5.0(6)
C14 N3 C11 C12 1.1(5)
Zn1 N3 C11 C12 -175.6(3)
C9 C10 C11 N3 -3.1(8)
C9 C10 C11 C12 177.6(5)
N3 C11 C12 C13 -0.3(5)
C10 C11 C12 C13 179.1(4)
N3 C11 C12 C29 -179.8(4)
C10 C11 C12 C29 -0.4(7)
C11 C12 C13 C14 -0.6(5)
C29 C12 C13 C14 178.9(4)
C11 C12 C13 C31 -178.5(4)
C29 C12 C13 C31 0.9(8)
C11 N3 C14 C15 177.7(4)
Zn1 N3 C14 C15 -5.5(6)
C11 N3 C14 C13 -1.5(5)
Zn1 N3 C14 C13 175.3(3)
C12 C13 C14 N3 1.3(5)
C31 C13 C14 N3 179.3(4)
C12 C13 C14 C15 -177.9(4)
C31 C13 C14 C15 0.1(7)
N3 C14 C15 C16 0.3(8)
C13 C14 C15 C16 179.4(5)
C19 N4 C16 C15 175.4(5)
Zn1 N4 C16 C15 -2.1(7)
C19 N4 C16 C17 -2.8(5)
Zn1 N4 C16 C17 179.7(3)
C14 C15 C16 N4 3.8(8)
C14 C15 C16 C17 -178.3(5)
N4 C16 C17 C18 1.0(5)
C15 C16 C17 C18 -177.2(5)
N4 C16 C17 C33 -177.4(4)
C15 C16 C17 C33 4.4(8)
C16 C17 C18 C19 1.1(5)
C33 C17 C18 C19 179.5(5)
C16 C17 C18 C35 -169.9(4)
C33 C17 C18 C35 8.5(8)
C16 N4 C19 C20 -173.4(4)
Zn1 N4 C19 C20 4.0(6)
C16 N4 C19 C18 3.4(5)
Zn1 N4 C19 C18 -179.1(3)
C17 C18 C19 N4 -2.9(5)
C35 C18 C19 N4 167.7(4)
C17 C18 C19 C20 173.8(5)
C35 C18 C19 C20 -15.6(8)
N1 C1 C20 C19 11.8(7)
C2 C1 C20 C19 -170.0(5)
N1 C1 C20 C37 -153.3(4)
C2 C1 C20 C37 24.9(7)
N4 C19 C20 C1 -12.9(7)
C18 C19 C20 C1 170.8(4)
N4 C19 C20 C37 152.5(4)
C18 C19 C20 C37 -23.8(7)
C3 C2 C21 C22 -71.6(6)
C1 C2 C21 C22 101.5(5)
C2 C3 C23 C24 103.9(5)
C4 C3 C23 C24 -77.2(6)
C8 C7 C25 C26 -93.6(6)
C6 C7 C25 C26 80.3(6)
C7 C8 C27 C28 -74.7(6)
C9 C8 C27 C28 107.8(5)
C13 C12 C29 C30 -94.9(6)
C11 C12 C29 C30 84.5(6)
C12 C13 C31 C32 92.6(6)
C14 C13 C31 C32 -85.0(6)
C18 C17 C33 C34 -83.0(6)
C16 C17 C33 C34 95.1(6)
C17 C18 C35 C36 102.4(5)
C19 C18 C35 C36 -66.7(6)
C1 C20 C37 C87 72.7(6)
C19 C20 C37 C87 -94.1(5)
C54 N51 C51 C70 176.9(4)
Zn2 N51 C51 C70 -0.9(6)
C54 N51 C51 C52 -2.4(5)
Zn2 N51 C51 C52 179.8(3)
N51 C51 C52 C53 0.9(5)
C70 C51 C52 C53 -178.4(5)
N51 C51 C52 C71 -172.1(4)
C70 C51 C52 C71 8.6(8)
C51 C52 C53 C54 0.9(5)
C71 C52 C53 C54 174.2(4)
C51 C52 C53 C73 -174.9(5)
C71 C52 C53 C73 -1.6(8)
C51 N51 C54 C55 -172.9(4)
Zn2 N51 C54 C55 4.9(7)
C51 N51 C54 C53 3.0(5)
Zn2 N51 C54 C53 -179.2(3)
C52 C53 C54 N51 -2.4(5)
C73 C53 C54 N51 173.4(4)
C52 C53 C54 C55 173.5(4)
C73 C53 C54 C55 -10.7(7)
N51 C54 C55 C56 -1.0(8)
C53 C54 C55 C56 -176.3(5)
C59 N52 C56 C55 178.1(4)
Zn2 N52 C56 C55 2.7(7)
C59 N52 C56 C57 -0.1(5)
Zn2 N52 C56 C57 -175.4(3)
C54 C55 C56 N52 -3.1(8)
C54 C55 C56 C57 174.7(5)
N52 C56 C57 C58 0.9(5)
C55 C56 C57 C58 -177.2(5)
N52 C56 C57 C75 -177.8(4)
C55 C56 C57 C75 4.1(8)
C56 C57 C58 C59 -1.2(5)
C75 C57 C58 C59 177.4(4)
C56 C57 C58 C77 175.7(5)
C75 C57 C58 C77 -5.6(8)
C56 N52 C59 C60 177.0(4)
Zn2 N52 C59 C60 -7.6(6)
C56 N52 C59 C58 -0.7(5)
Zn2 N52 C59 C58 174.7(3)
C57 C58 C59 N52 1.3(5)
C77 C58 C59 N52 -175.8(4)
C57 C58 C59 C60 -176.4(5)
C77 C58 C59 C60 6.5(8)
N52 C59 C60 C61 -0.4(8)
C58 C59 C60 C61 176.9(5)
C59 C60 C61 N53 5.3(8)
C59 C60 C61 C62 -173.8(5)
C64 N53 C61 C60 179.7(5)
Zn2 N53 C61 C60 -1.6(7)
C64 N53 C61 C62 -1.1(5)
Zn2 N53 C61 C62 177.6(3)
C60 C61 C62 C63 179.5(5)
N53 C61 C62 C63 0.3(5)
C60 C61 C62 C79 4.9(8)
N53 C61 C62 C79 -174.3(4)
C61 C62 C63 C64 0.6(5)
C79 C62 C63 C64 175.0(4)
C61 C62 C63 C81 179.8(5)
C79 C62 C63 C81 -5.8(8)
C61 N53 C64 C65 -177.8(4)
Zn2 N53 C64 C65 3.4(7)
C61 N53 C64 C63 1.5(5)
Zn2 N53 C64 C63 -177.3(3)
C62 C63 C64 N53 -1.3(5)
C81 C63 C64 N53 179.5(4)
C62 C63 C64 C65 178.0(4)
C81 C63 C64 C65 -1.2(8)
N53 C64 C65 C66 -0.9(8)
C63 C64 C65 C66 180.0(5)
C69 N54 C66 C65 175.4(4)
Zn2 N54 C66 C65 2.3(6)
C69 N54 C66 C67 -1.9(5)
Zn2 N54 C66 C67 -175.1(3)
C64 C65 C66 N54 -2.2(8)
C64 C65 C66 C67 174.7(4)
N54 C66 C67 C68 0.6(5)
C65 C66 C67 C68 -176.8(4)
N54 C66 C67 C83 -179.4(4)
C65 C66 C67 C83 3.3(7)
C66 C67 C68 C69 1.0(5)
C83 C67 C68 C69 -179.1(4)
C66 C67 C68 C85 -172.8(4)
C83 C67 C68 C85 7.1(7)
C66 N54 C69 C70 -174.4(4)
Zn2 N54 C69 C70 -1.4(6)
C66 N54 C69 C68 2.5(5)
Zn2 N54 C69 C68 175.6(3)
C67 C68 C69 N54 -2.2(5)
C85 C68 C69 N54 171.4(4)
C67 C68 C69 C70 174.7(4)
C85 C68 C69 C70 -11.7(7)
N51 C51 C70 C69 15.3(7)
C52 C51 C70 C69 -165.5(4)
N51 C51 C70 C87 -149.9(4)
C52 C51 C70 C87 29.3(7)
N54 C69 C70 C51 -14.1(7)
C68 C69 C70 C51 169.4(4)
N54 C69 C70 C87 151.2(4)
C68 C69 C70 C87 -25.3(7)
C53 C52 C71 C72 -103.3(5)
C51 C52 C71 C72 68.6(6)
C52 C53 C73 C74 89.1(6)
C54 C53 C73 C74 -85.9(6)
C58 C57 C75 C76 -74.7(6)
C56 C57 C75 C76 103.7(5)
C57 C58 C77 C78 107.4(6)
C59 C58 C77 C78 -76.1(6)
C63 C62 C79 C80 -91.4(6)
C61 C62 C79 C80 82.1(6)
C62 C63 C81 C82 -82.4(6)
C64 C63 C81 C82 96.6(6)
C68 C67 C83 C84 -87.8(5)
C66 C67 C83 C84 92.1(5)
C67 C68 C85 C86 104.6(5)
C69 C68 C85 C86 -67.8(6)
C20 C37 C87 C70 -4.8(6)
C51 C70 C87 C37 73.2(6)
C69 C70 C87 C37 -93.3(5)
